data_1518237
loop_
_publ_author_name
'Kintigh, Jeremy T.'
'Hodgson, Jennifer L.'
'Singh, Anup'
'Pramanik, Chandrani'
'Larson, Amanda M.'
'Zhou, Lei'
'Briggs, Jonathan B.'
'Noll, Bruce C.'
'Kheirkhahi, Erfan'
'Pohl, Karsten'
'McGruer, Nicol E.'
'Miller, Glen P.'

_publ_section_title
;
 A Robust, High-Temperature Organic Semiconductor
;
_journal_issue 46
_journal_name_full 'The Journal of Physical Chemistry C'
_journal_page_first 26955
_journal_paper_doi 10.1021/jp505011x
_journal_volume 118
_journal_year 2014
_chemical_formula_moiety 'C22 H10 O S3'
_chemical_formula_sum 'C22 H10 O S3'
_chemical_formula_weight 386.48
_chemical_name_common TTPO
_chemical_name_systematic
;
5,6,7-trithiapentacene-13-one
;
_space_group_IT_number 14
_space_group_name_Hall '-P 2ybc'
_space_group_name_H-M_alt 'P 1 21/c 1'
_symmetry_cell_setting monoclinic
_symmetry_space_group_name_Hall '-P 2ybc'
_symmetry_space_group_name_H-M 'P 1 21/c 1'
_atom_sites_solution_hydrogens geom
_atom_sites_solution_primary direct
_atom_sites_solution_secondary difmap
_cell_angle_alpha 90
_cell_angle_beta 90.457(4)
_cell_angle_gamma 90
_cell_formula_units_Z 4
_cell_length_a 9.0844(6)
_cell_length_b 7.3730(5)
_cell_length_c 23.5319(15)
_cell_measurement_reflns_used 2146
_cell_measurement_temperature 100.(2)
_cell_measurement_theta_max 67.1559
_cell_measurement_theta_min 4.8684
_cell_volume 1576.10(18)
_computing_cell_refinement 'SAINT V7.66A (Bruker AXS, 2009)'
_computing_data_collection 'Bruker Instrument Service v2010.13.0.0'
_computing_data_reduction 'SAINT V7.66A (Bruker AXS, 2009)'
_computing_molecular_graphics JMOL
_computing_structure_refinement 'SHELXL-97 (Sheldrick, 2008)'
_computing_structure_solution 'SHELXS-97 (Sheldrick, 2008)'
_diffrn_ambient_temperature 100.(2)
_diffrn_detector_area_resol_mean 8.3333
_diffrn_measured_fraction_theta_full 0.963
_diffrn_measured_fraction_theta_max 0.963
_diffrn_measurement_device_type 'Bruker SMART DUO diffractometer'
_diffrn_measurement_method '\w and \f scans'
_diffrn_radiation_monochromator 'multilayer mirror'
_diffrn_radiation_type 'Cu K\a'
_diffrn_radiation_wavelength 1.54178
_diffrn_reflns_av_R_equivalents 0.0565
_diffrn_reflns_av_sigmaI/netI 0.0378
_diffrn_reflns_limit_h_max 10
_diffrn_reflns_limit_h_min -10
_diffrn_reflns_limit_k_max 7
_diffrn_reflns_limit_k_min -8
_diffrn_reflns_limit_l_max 28
_diffrn_reflns_limit_l_min -28
_diffrn_reflns_number 13214
_diffrn_reflns_theta_full 67.97
_diffrn_reflns_theta_max 67.97
_diffrn_reflns_theta_min 4.87
_diffrn_source 'microfocus sealed tube'
_diffrn_source_type 'Incoatec I\mS'
_exptl_absorpt_coefficient_mu 4.365
_exptl_absorpt_correction_T_max 0.91
_exptl_absorpt_correction_T_min 0.74
_exptl_absorpt_correction_type multi-scan
_exptl_absorpt_process_details 'Sheldrcik, G.M. (2008). SADABS v2008/1. Bruker AXS Inc. Madison, WI USA.'
_exptl_crystal_colour 'metallic dark red'
_exptl_crystal_density_diffrn 1.629
_exptl_crystal_density_method 'not measured'
_exptl_crystal_description needle
_exptl_crystal_F_000 792
_exptl_crystal_size_max 0.200
_exptl_crystal_size_mid 0.040
_exptl_crystal_size_min 0.020
_refine_diff_density_max 0.453
_refine_diff_density_min -0.301
_refine_ls_extinction_method none
_refine_ls_goodness_of_fit_ref 1.033
_refine_ls_hydrogen_treatment mixed
_refine_ls_matrix_type full
_refine_ls_number_parameters 235
_refine_ls_number_reflns 2754
_refine_ls_number_restraints 0
_refine_ls_restrained_S_all 1.033
_refine_ls_R_factor_all 0.0629
_refine_ls_R_factor_gt 0.0459
_refine_ls_shift/su_max 0.001
_refine_ls_shift/su_mean 0.000
_refine_ls_structure_factor_coef Fsqd
_refine_ls_weighting_details 'calc w=1/[\s^2^(Fo^2^)+(0.0765P)^2^+0.9073P] where P=(Fo^2^+2Fc^2^)/3'
_refine_ls_weighting_scheme calc
_refine_ls_wR_factor_gt 0.1221
_refine_ls_wR_factor_ref 0.1326
_reflns_number_gt 2096
_reflns_number_total 2754
_reflns_threshold_expression >2sigma(I)
_cod_data_source_file jp505011x_si_002.cif
_cod_data_source_block I
_cod_depositor_comments 'Adding full bibliography for 1518237.cif.'
_cod_database_code 1518237

loop_
_space_group_symop_operation_xyz
'x, y, z'
'-x, y+1/2, -z+1/2'
'-x, -y, -z'
'x, -y-1/2, z-1/2'

loop_
_atom_site_type_symbol
_atom_site_label
_atom_site_fract_x
_atom_site_fract_y
_atom_site_fract_z
_atom_site_U_iso_or_equiv
_atom_site_adp_type
_atom_site_calc_flag
_atom_site_refinement_flags
_atom_site_occupancy
O O1 0.6687(2) 0.1627(3) -0.03007(9) 0.0309(5) Uani d . 1
C C1 0.7735(3) 0.1652(4) 0.00194(12) 0.0213(6) Uani d . 1
C C2 0.7630(3) 0.1014(4) 0.06165(12) 0.0205(6) Uani d . 1
C C3 0.6326(3) 0.0333(4) 0.08070(12) 0.0222(6) Uani d . 1
H H3 0.551 0.0259 0.0553 0.027 Uiso calc R 1
C C4 0.6163(3) -0.0270(4) 0.13794(12) 0.0232(6) Uani d . 1
C C5 0.4817(3) -0.1014(4) 0.15658(13) 0.0253(6) Uani d . 1
H H5 0.4002 -0.108 0.1312 0.03 Uiso calc R 1
C C6 0.4682(4) -0.1640(4) 0.21103(14) 0.0295(7) Uani d . 1
H H6 0.3773 -0.2133 0.2233 0.035 Uiso calc R 1
C C7 0.5888(4) -0.1555(4) 0.24898(13) 0.0293(7) Uani d . 1
H H7 0.5786 -0.2009 0.2865 0.035 Uiso calc R 1
C C8 0.7209(4) -0.0825(4) 0.23238(13) 0.0263(6) Uani d . 1
H H8 0.8009 -0.0759 0.2585 0.032 Uiso calc R 1
C C9 0.7375(3) -0.0170(4) 0.17613(12) 0.0230(6) Uani d . 1
C C10 0.8746(3) 0.0548(4) 0.15615(12) 0.0215(6) Uani d . 1
C C11 0.8878(3) 0.1144(4) 0.09956(12) 0.0205(6) Uani d . 1
C C12 1.0242(3) 0.1843(4) 0.08015(12) 0.0206(6) Uani d . 1
C C13 1.0413(3) 0.2433(4) 0.02285(12) 0.0202(6) Uani d . 1
C C14 1.1770(3) 0.3112(4) 0.00535(12) 0.0213(6) Uani d . 1
C C15 1.1962(3) 0.3723(4) -0.05235(13) 0.0217(6) Uani d . 1
C C16 1.3315(3) 0.4408(4) -0.07205(13) 0.0263(6) Uani d . 1
H H16 1.4142 0.4467 -0.0471 0.032 Uiso calc R 1
C C17 1.3438(4) 0.4993(4) -0.12740(14) 0.0288(7) Uani d . 1
H H17 1.435 0.5461 -0.1403 0.035 Uiso calc R 1
C C18 1.2238(4) 0.4906(4) -0.16470(13) 0.0285(7) Uani d . 1
H H18 1.234 0.532 -0.2027 0.034 Uiso calc R 1
C C19 1.0915(4) 0.4228(4) -0.14703(12) 0.0239(6) Uani d . 1
H H19 1.011 0.4165 -0.173 0.029 Uiso calc R 1
C C20 1.0737(3) 0.3621(4) -0.09041(12) 0.0218(6) Uani d . 1
C C21 0.9368(3) 0.2924(4) -0.07112(12) 0.0223(6) Uani d . 1
H H21 0.8556 0.2862 -0.0967 0.027 Uiso calc R 1
C C22 0.9201(3) 0.2339(4) -0.01630(12) 0.0196(6) Uani d . 1
S S1 1.17264(8) 0.19798(11) 0.12568(3) 0.0271(2) Uani d . 1
S S2 1.02739(9) 0.07277(11) 0.19798(3) 0.0313(2) Uani d . 1
S S3 1.31385(8) 0.32004(11) 0.05451(3) 0.0297(2) Uani d . 1

loop_
_atom_site_aniso_label
_atom_site_aniso_U_11
_atom_site_aniso_U_22
_atom_site_aniso_U_33
_atom_site_aniso_U_12
_atom_site_aniso_U_13
_atom_site_aniso_U_23
O1 0.0247(11) 0.0412(14) 0.0267(11) -0.0084(9) -0.0020(9) 0.0056(9)
C1 0.0233(15) 0.0184(15) 0.0222(14) -0.0026(11) 0.0024(12) -0.0020(10)
C2 0.0229(15) 0.0150(15) 0.0237(14) 0.0010(10) 0.0027(12) -0.0023(10)
C3 0.0224(14) 0.0199(15) 0.0243(14) 0.0011(11) 0.0012(11) -0.0013(11)
C4 0.0251(15) 0.0183(15) 0.0264(15) 0.0027(11) 0.0067(12) -0.0025(11)
C5 0.0256(16) 0.0208(16) 0.0296(16) -0.0003(11) 0.0049(13) -0.0022(11)
C6 0.0308(16) 0.0238(17) 0.0343(17) 0.0017(12) 0.0151(14) -0.0005(12)
C7 0.0392(18) 0.0259(17) 0.0231(15) 0.0047(13) 0.0121(13) 0.0014(12)
C8 0.0329(17) 0.0221(16) 0.0242(15) 0.0024(12) 0.0045(13) -0.0004(11)
C9 0.0295(16) 0.0150(15) 0.0246(15) 0.0044(11) 0.0076(12) -0.0009(10)
C10 0.0246(15) 0.0179(15) 0.0220(14) 0.0014(11) 0.0013(11) -0.0029(11)
C11 0.0224(14) 0.0170(15) 0.0219(14) 0.0022(10) 0.0021(11) -0.0015(10)
C12 0.0211(14) 0.0180(15) 0.0226(14) 0.0014(11) 0.0002(11) -0.0014(11)
C13 0.0241(15) 0.0134(14) 0.0233(15) 0.0017(10) 0.0041(12) -0.0028(10)
C14 0.0218(14) 0.0177(15) 0.0245(15) 0.0005(11) 0.0036(11) -0.0028(11)
C15 0.0236(15) 0.0142(14) 0.0273(15) 0.0004(10) 0.0074(12) -0.0023(11)
C16 0.0252(15) 0.0223(16) 0.0315(16) -0.0024(12) 0.0074(12) -0.0042(12)
C17 0.0303(17) 0.0193(16) 0.0371(17) -0.0056(12) 0.0150(14) -0.0012(12)
C18 0.0418(19) 0.0204(16) 0.0236(15) -0.0009(12) 0.0125(14) -0.0010(11)
C19 0.0321(16) 0.0177(15) 0.0219(14) 0.0014(11) 0.0044(12) -0.0024(11)
C20 0.0287(16) 0.0119(14) 0.0248(15) 0.0011(11) 0.0076(12) -0.0031(10)
C21 0.0243(15) 0.0205(15) 0.0221(14) -0.0011(11) 0.0010(12) -0.0033(11)
C22 0.0237(15) 0.0128(14) 0.0224(14) -0.0001(10) 0.0048(12) -0.0015(10)
S1 0.0237(4) 0.0306(4) 0.0269(4) -0.0006(3) -0.0036(3) 0.0011(3)
S2 0.0312(4) 0.0372(5) 0.0255(4) -0.0030(3) -0.0035(3) 0.0036(3)
S3 0.0207(4) 0.0340(5) 0.0345(4) -0.0033(3) -0.0010(3) 0.0035(3)

loop_
_atom_type_symbol
_atom_type_description
_atom_type_scat_dispersion_real
_atom_type_scat_dispersion_imag
_atom_type_scat_source
C C 0.0181 0.0091 'International Tables Vol C Tables 4.2.6.8 and 6.1.1.4'
H H 0.0000 0.0000 'International Tables Vol C Tables 4.2.6.8 and 6.1.1.4'
O O 0.0492 0.0322 'International Tables Vol C Tables 4.2.6.8 and 6.1.1.4'
S S 0.3331 0.5567 'International Tables Vol C Tables 4.2.6.8 and 6.1.1.4'

loop_
_geom_angle_atom_site_label_1
_geom_angle_atom_site_label_2
_geom_angle_atom_site_label_3
_geom_angle
O1 C1 C2 121.8(3)
O1 C1 C22 121.8(3)
C2 C1 C22 116.4(2)
C3 C2 C11 120.1(3)
C3 C2 C1 119.3(3)
C11 C2 C1 120.5(3)
C2 C3 C4 121.4(3)
C2 C3 H3 119.3
C4 C3 H3 119.3
C5 C4 C9 119.5(3)
C5 C4 C3 120.7(3)
C9 C4 C3 119.7(3)
C6 C5 C4 120.4(3)
C6 C5 H5 119.8
C4 C5 H5 119.8
C5 C6 C7 120.2(3)
C5 C6 H6 119.9
C7 C6 H6 119.9
C8 C7 C6 120.9(3)
C8 C7 H7 119.6
C6 C7 H7 119.6
C7 C8 C9 119.9(3)
C7 C8 H8 120.1
C9 C8 H8 120.1
C4 C9 C8 119.1(3)
C4 C9 C10 118.9(3)
C8 C9 C10 122.0(3)
C11 C10 C9 120.4(3)
C11 C10 S2 116.6(2)
C9 C10 S2 123.1(2)
C10 C11 C12 119.9(3)
C10 C11 C2 119.5(3)
C12 C11 C2 120.6(3)
C11 C12 C13 121.1(3)
C11 C12 S1 120.2(2)
C13 C12 S1 118.7(2)
C14 C13 C12 119.4(3)
C14 C13 C22 120.3(3)
C12 C13 C22 120.3(3)
C13 C14 C15 120.3(3)
C13 C14 S3 117.2(2)
C15 C14 S3 122.5(2)
C16 C15 C20 119.4(3)
C16 C15 C14 122.3(3)
C20 C15 C14 118.4(3)
C17 C16 C15 120.0(3)
C17 C16 H16 120.0
C15 C16 H16 120.0
C16 C17 C18 120.8(3)
C16 C17 H17 119.6
C18 C17 H17 119.6
C19 C18 C17 120.6(3)
C19 C18 H18 119.7
C17 C18 H18 119.7
C18 C19 C20 120.6(3)
C18 C19 H19 119.7
C20 C19 H19 119.7
C19 C20 C21 121.4(3)
C19 C20 C15 118.7(3)
C21 C20 C15 119.9(3)
C22 C21 C20 121.2(3)
C22 C21 H21 119.4
C20 C21 H21 119.4
C21 C22 C13 120.0(3)
C21 C22 C1 119.0(3)
C13 C22 C1 121.0(2)
C12 S1 S3 90.48(10)
C12 S1 S2 89.20(10)
S3 S1 S2 179.67(5)
C10 S2 S1 94.14(11)
C14 S3 S1 94.10(10)

loop_
_geom_bond_atom_site_label_1
_geom_bond_atom_site_label_2
_geom_bond_distance
O1 C1 1.210(4)
C1 C2 1.486(4)
C1 C22 1.491(4)
C2 C3 1.365(4)
C2 C11 1.440(4)
C3 C4 1.427(4)
C3 H3 0.95
C4 C5 1.413(4)
C4 C9 1.418(4)
C5 C6 1.368(4)
C5 H5 0.95
C6 C7 1.409(5)
C6 H6 0.95
C7 C8 1.375(5)
C7 H7 0.95
C8 C9 1.418(4)
C8 H8 0.95
C9 C10 1.436(4)
C10 C11 1.408(4)
C10 S2 1.701(3)
C11 C12 1.421(4)
C12 C13 1.426(4)
C12 S1 1.718(3)
C13 C14 1.396(4)
C13 C22 1.432(4)
C14 C15 1.443(4)
C14 S3 1.693(3)
C15 C16 1.410(4)
C15 C20 1.426(4)
C16 C17 1.377(4)
C16 H16 0.95
C17 C18 1.395(5)
C17 H17 0.95
C18 C19 1.369(5)
C18 H18 0.95
C19 C20 1.416(4)
C19 H19 0.95
C20 C21 1.423(4)
C21 C22 1.370(4)
C21 H21 0.95
S1 S3 2.3009(11)
S1 S2 2.3502(11)
